data_7120818
loop_
_publ_author_name
'Tsoureas, Nikolaos'
'Green, Jennifer'
'Cloke, Frederick Geoffrey'

_publ_section_title
;
 C-H and H-H Activation at a Di-titanium Centre
;
_journal_name_full 'Chem. Commun.'
_journal_paper_doi 10.1039/C7CC07726B
_journal_year 2017
_chemical_formula_moiety 'C59 H106 N2 Si4 Ti2'
_chemical_formula_sum 'C59 H106 N2 Si4 Ti2'
_chemical_formula_weight 1051.61
_chemical_name_systematic 4_Mo
_chemical_properties_physical Air-sensitive,Moisture-sensitive
_space_group_crystal_system monoclinic
_space_group_IT_number 14
_space_group_name_Hall '-P 2yn'
_space_group_name_H-M_alt 'P 1 21/n 1'
_symmetry_space_group_name_Hall '-P 2yn'
_symmetry_space_group_name_H-M 'P 1 21/n 1'
_atom_sites_solution_hydrogens mixed
_audit_creation_method SHELXL-2013
_audit_update_record
;
2017-10-23 deposited with the CCDC.
2017-10-25 downloaded from the CCDC.
;
_cell_angle_alpha 90
_cell_angle_beta 101.284(9)
_cell_angle_gamma 90
_cell_formula_units_Z 4
_cell_length_a 20.8577(16)
_cell_length_b 13.6285(9)
_cell_length_c 22.1312(18)
_cell_measurement_reflns_used 2121
_cell_measurement_temperature 173(2)
_cell_measurement_theta_max 23.5470
_cell_measurement_theta_min 3.7480
_cell_volume 6169.4(8)
_computing_cell_refinement 'CrysAlisPro 1.171.38.44a (Rigaku OD, 2015)'
_computing_data_collection 'CrysAlisPro 1.171.38.44a (Rigaku OD, 2015)'
_computing_data_reduction 'CrysAlisPro 1.171.38.44a (Rigaku OD, 2015)'
_computing_structure_refinement 'SHELXL-2013 (Sheldrick, 2013)'
_computing_structure_solution 'DirDiff 2008'
_diffrn_ambient_temperature 173(2)
_diffrn_detector_area_resol_mean 16.1033
_diffrn_measured_fraction_theta_full 0.995
_diffrn_measured_fraction_theta_max 0.992
_diffrn_measurement_device_type 'Xcalibur, Eos, Gemini ultra'
_diffrn_measurement_method '\w scans'
_diffrn_radiation_type MoK\a
_diffrn_radiation_wavelength 0.71073
_diffrn_reflns_av_R_equivalents 0.1160
_diffrn_reflns_av_unetI/netI 0.2281
_diffrn_reflns_Laue_measured_fraction_full 0.995
_diffrn_reflns_Laue_measured_fraction_max 0.992
_diffrn_reflns_limit_h_max 26
_diffrn_reflns_limit_h_min -20
_diffrn_reflns_limit_k_max 17
_diffrn_reflns_limit_k_min -17
_diffrn_reflns_limit_l_max 28
_diffrn_reflns_limit_l_min -21
_diffrn_reflns_number 25921
_diffrn_reflns_point_group_measured_fraction_full 0.995
_diffrn_reflns_point_group_measured_fraction_max 0.992
_diffrn_reflns_theta_full 25.242
_diffrn_reflns_theta_max 27.103
_diffrn_reflns_theta_min 3.302
_diffrn_source 'fine-focus sealed X-ray tube'
_diffrn_source_type 'Enhance (Mo) X-ray Source'
_exptl_absorpt_coefficient_mu 0.372
_exptl_absorpt_correction_T_max 1.00000
_exptl_absorpt_correction_T_min 0.98201
_exptl_absorpt_correction_type multi-scan
_exptl_absorpt_process_details
;
CrysAlisPro 1.171.38.44a (Rigaku Oxford Diffraction, 2015)
Empirical absorption correction using spherical harmonics,
 implemented in SCALE3 ABSPACK scaling algorithm.
;
_exptl_crystal_colour 'metallic intense green'
_exptl_crystal_density_diffrn 1.132
_exptl_crystal_density_meas ?
_exptl_crystal_description Plate
_exptl_crystal_F_000 2296
_exptl_crystal_recrystallization_method 'Re-crystallisation from solvent: toluene/pentane'
_exptl_crystal_size_max 0.200
_exptl_crystal_size_mid 0.100
_exptl_crystal_size_min 0.080
_refine_diff_density_max 0.561
_refine_diff_density_min -0.547
_refine_diff_density_rms 0.084
_refine_ls_extinction_method none
_refine_ls_goodness_of_fit_ref 0.990
_refine_ls_hydrogen_treatment mixed
_refine_ls_matrix_type full
_refine_ls_number_parameters 610
_refine_ls_number_reflns 13495
_refine_ls_number_restraints 2
_refine_ls_restrained_S_all 0.994
_refine_ls_R_factor_all 0.2081
_refine_ls_R_factor_gt 0.0911
_refine_ls_shift/su_max 0.001
_refine_ls_shift/su_mean 0.000
_refine_ls_structure_factor_coef Fsqd
_refine_ls_weighting_details 'w=1/[\s^2^(Fo^2^)+(0.0411P)^2^] where P=(Fo^2^+2Fc^2^)/3'
_refine_ls_weighting_scheme calc
_refine_ls_wR_factor_gt 0.1440
_refine_ls_wR_factor_ref 0.1920
_reflns_Friedel_coverage 0.000
_reflns_number_gt 5929
_reflns_number_total 13495
_reflns_threshold_expression 'I > 2\s(I)'
_cod_data_source_file c7cc07726b2.cif
_cod_data_source_block 4_Mo
_cod_depositor_comments
;
The following automatic conversions were performed:

'_exptl_crystal_density_meas' value 'not measured' was changed to '?'
- the value is perceived as not measured.

Automatic conversion script
Id: cif_fix_values 4973 2017-02-22 13:04:09Z antanas 
;
_cod_database_code 7120818
_shelx_space_group_comment
;
The symmetry employed for this shelxl refinement is uniquely defined
by the following loop, which should always be used as a source of
symmetry information in preference to the above space-group names.
They are only intended as comments.
;
_shelx_estimated_absorpt_t_min 0.929
_shelx_estimated_absorpt_t_max 0.971
_oxdiff_exptl_absorpt_empirical_full_min 0.953
_oxdiff_exptl_absorpt_empirical_full_max 1.035
_oxdiff_exptl_absorpt_empirical_details
;
Empirical correction (ABSPACK) includes:
- Absorption correction using spherical harmonics
- Frame scaling
;
_shelxl_version_number 2013-3

loop_
_space_group_symop_operation_xyz
'x, y, z'
'-x+1/2, y+1/2, -z+1/2'
'-x, -y, -z'
'x-1/2, -y-1/2, z-1/2'

loop_
_atom_site_label
_atom_site_type_symbol
_atom_site_fract_x
_atom_site_fract_y
_atom_site_fract_z
_atom_site_U_iso_or_equiv
_atom_site_adp_type
_atom_site_occupancy
_atom_site_site_symmetry_order
_atom_site_calc_flag
_atom_site_refinement_flags_posn
_atom_site_refinement_flags_adp
_atom_site_refinement_flags_occupancy
_atom_site_disorder_assembly
_atom_site_disorder_group
C1 C 0.6649(2) 0.4355(3) 0.3940(2) 0.0267(12) Uani 1 1 d . . . . .
C2 C 0.7982(2) 0.5491(3) 0.3864(2) 0.0238(12) Uani 1 1 d . . . . .
C3 C 0.7571(2) 0.6313(3) 0.3653(2) 0.0255(12) Uani 1 1 d . . . . .
H3 H 0.7294 0.6354 0.3258 0.031 Uiso 1 1 calc R U . . .
C4 C 0.7627(2) 0.7047(3) 0.4101(2) 0.0221(12) Uani 1 1 d . . . . .
H4 H 0.7367 0.7624 0.4079 0.026 Uiso 1 1 calc R U . . .
C5 C 0.8144(2) 0.6776(3) 0.4597(2) 0.0228(12) Uani 1 1 d . . . . .
C6 C 0.8352(2) 0.5809(3) 0.4453(2) 0.0257(12) Uani 1 1 d . . . . .
C7 C 0.8884(2) 0.5543(4) 0.4941(2) 0.0278(13) Uani 1 1 d . . . . .
H7 H 0.9096 0.4923 0.4992 0.033 Uiso 1 1 calc R U . . .
C8 C 0.9035(2) 0.6360(4) 0.5326(2) 0.0276(13) Uani 1 1 d . . . . .
H8 H 0.9398 0.6395 0.5660 0.033 Uiso 1 1 calc R U . . .
C9 C 0.8569(2) 0.7140(3) 0.5152(2) 0.0249(12) Uani 1 1 d . . . . .
C10 C 0.5979(3) 0.5350(3) 0.3112(2) 0.0338(14) Uani 1 1 d . . . . .
H10A H 0.5632 0.5231 0.2751 0.051 Uiso 1 1 calc R U . . .
H10B H 0.6355 0.5652 0.2980 0.051 Uiso 1 1 calc R U . . .
H10C H 0.5816 0.5791 0.3398 0.051 Uiso 1 1 calc R U . . .
C11 C 0.7322(3) 0.5411(3) 0.6149(2) 0.0278(13) Uani 1 1 d . . . . .
C12 C 0.5362(3) 0.3432(4) 0.2670(3) 0.0547(19) Uani 1 1 d . . . . .
H12A H 0.5278 0.4073 0.2469 0.082 Uiso 1 1 calc R U . . .
H12B H 0.4962 0.3193 0.2790 0.082 Uiso 1 1 calc R U . . .
H12C H 0.5500 0.2966 0.2383 0.082 Uiso 1 1 calc R U . . .
C13 C 0.7602(3) 0.6364(3) 0.6305(2) 0.0290(13) Uani 1 1 d . . . . .
H13 H 0.7893 0.6517 0.6681 0.035 Uiso 1 1 calc R U . . .
C14 C 0.6062(3) 0.1789(4) 0.3675(3) 0.0459(17) Uani 1 1 d . . . . .
H14A H 0.6354 0.1518 0.4038 0.069 Uiso 1 1 calc R U . . .
H14B H 0.6150 0.1472 0.3303 0.069 Uiso 1 1 calc R U . . .
H14C H 0.5607 0.1669 0.3708 0.069 Uiso 1 1 calc R U . . .
C15 C 0.7390(2) 0.7037(3) 0.5830(2) 0.0256(13) Uani 1 1 d . . . . .
H15 H 0.7531 0.7697 0.5817 0.031 Uiso 1 1 calc R U . . .
C16 C 0.6919(2) 0.6549(3) 0.5365(2) 0.0222(12) Uani 1 1 d . . . . .
C17 C 0.7032(3) 0.2887(4) 0.4594(2) 0.0371(15) Uani 1 1 d . . . . .
H17A H 0.7328 0.3366 0.4832 0.056 Uiso 1 1 calc R U . . .
H17B H 0.7287 0.2358 0.4455 0.056 Uiso 1 1 calc R U . . .
H17C H 0.6745 0.2612 0.4853 0.056 Uiso 1 1 calc R U . . .
C18 C 0.6176(3) 0.2868(4) 0.3641(2) 0.0308(13) Uani 1 1 d . . . . .
C19 C 0.6882(2) 0.5561(3) 0.5568(2) 0.0232(12) Uani 1 1 d . . . . .
C20 C 0.5886(3) 0.3530(4) 0.3225(3) 0.0346(14) Uani 1 1 d . . . . .
C21 C 0.6391(2) 0.5090(3) 0.5122(2) 0.0250(12) Uani 1 1 d . . . . .
H21 H 0.6284 0.4412 0.5113 0.030 Uiso 1 1 calc R U . . .
C22 C 0.9971(3) 0.8182(4) 0.4767(3) 0.0593(19) Uani 1 1 d . . . . .
H22A H 1.0242 0.8223 0.5181 0.089 Uiso 1 1 calc R U . . .
H22B H 1.0212 0.8452 0.4467 0.089 Uiso 1 1 calc R U . . .
H22C H 0.9860 0.7495 0.4666 0.089 Uiso 1 1 calc R U . . .
C23 C 0.6097(2) 0.5793(3) 0.4703(2) 0.0233(12) Uani 1 1 d . . . . .
H23 H 0.5730 0.5671 0.4383 0.028 Uiso 1 1 calc R U . . .
C24 C 0.9340(3) 0.8775(4) 0.4746(3) 0.0370(15) Uani 1 1 d . . . . .
H24 H 0.9471 0.9478 0.4819 0.044 Uiso 1 1 calc R U . . .
C25 C 0.6421(2) 0.6735(3) 0.4815(2) 0.0220(12) Uani 1 1 d . . . . .
C26 C 0.8931(3) 0.8710(4) 0.4095(2) 0.0455(17) Uani 1 1 d . . . . .
H26A H 0.8531 0.9096 0.4070 0.068 Uiso 1 1 calc R U . . .
H26B H 0.8817 0.8023 0.3996 0.068 Uiso 1 1 calc R U . . .
H26C H 0.9183 0.8968 0.3800 0.068 Uiso 1 1 calc R U . . .
C27 C 0.9829(3) 0.9346(4) 0.6288(3) 0.0581(19) Uani 1 1 d . . . . .
H27A H 0.9989 0.9609 0.5933 0.087 Uiso 1 1 calc R U . . .
H27B H 1.0198 0.9247 0.6631 0.087 Uiso 1 1 calc R U . . .
H27C H 0.9519 0.9809 0.6411 0.087 Uiso 1 1 calc R U . . .
C28 C 0.9234(3) 0.7913(5) 0.6660(3) 0.0568(19) Uani 1 1 d . . . . .
H28A H 0.9022 0.7280 0.6542 0.085 Uiso 1 1 calc R U . . .
H28B H 0.8918 0.8362 0.6786 0.085 Uiso 1 1 calc R U . . .
H28C H 0.9603 0.7816 0.7004 0.085 Uiso 1 1 calc R U . . .
C29 C 0.9481(3) 0.8348(4) 0.6110(3) 0.0437(16) Uani 1 1 d . . . . .
H29 H 0.9831 0.7892 0.6032 0.052 Uiso 1 1 calc R U . . .
C30 C 0.8351(3) 1.0373(4) 0.5075(3) 0.0579(19) Uani 1 1 d . . . . .
H30A H 0.8463 1.0269 0.4670 0.087 Uiso 1 1 calc R U . . .
H30B H 0.8718 1.0691 0.5350 0.087 Uiso 1 1 calc R U . . .
H30C H 0.7963 1.0792 0.5031 0.087 Uiso 1 1 calc R U . . .
C31 C 0.8208(3) 0.9377(4) 0.5350(3) 0.0380(15) Uani 1 1 d . . . . .
H31 H 0.7805 0.9113 0.5079 0.046 Uiso 1 1 calc R U . . .
C32 C 0.8028(3) 0.9586(4) 0.5979(3) 0.0567(19) Uani 1 1 d . . . . .
H32A H 0.7933 0.8966 0.6168 0.085 Uiso 1 1 calc R U . . .
H32B H 0.7641 1.0010 0.5922 0.085 Uiso 1 1 calc R U . . .
H32C H 0.8395 0.9914 0.6247 0.085 Uiso 1 1 calc R U . . .
C33 C 0.6651(3) 0.9493(4) 0.4347(3) 0.0503(18) Uani 1 1 d . . . . .
H33A H 0.6897 0.9001 0.4163 0.076 Uiso 1 1 calc R U . . .
H33B H 0.6938 1.0044 0.4501 0.076 Uiso 1 1 calc R U . . .
H33C H 0.6284 0.9730 0.4034 0.076 Uiso 1 1 calc R U . . .
C34 C 0.6387(3) 0.9027(3) 0.4884(3) 0.0346(14) Uani 1 1 d . . . . .
H34 H 0.6776 0.8843 0.5205 0.041 Uiso 1 1 calc R U . . .
C35 C 0.6016(3) 0.9823(4) 0.5169(3) 0.0554(19) Uani 1 1 d . . . . .
H35A H 0.5852 0.9546 0.5518 0.083 Uiso 1 1 calc R U . . .
H35B H 0.5648 1.0061 0.4859 0.083 Uiso 1 1 calc R U . . .
H35C H 0.6313 1.0369 0.5313 0.083 Uiso 1 1 calc R U . . .
C37 C 0.5299(3) 0.7747(4) 0.5199(3) 0.0344(14) Uani 1 1 d . . . . .
H37 H 0.5077 0.8398 0.5201 0.041 Uiso 1 1 calc R U . . .
C38 C 0.4759(3) 0.6970(4) 0.5013(3) 0.0500(17) Uani 1 1 d . . . . .
H38A H 0.4529 0.7093 0.4590 0.075 Uiso 1 1 calc R U . . .
H38B H 0.4448 0.7010 0.5292 0.075 Uiso 1 1 calc R U . . .
H38C H 0.4956 0.6315 0.5040 0.075 Uiso 1 1 calc R U . . .
C39 C 0.5825(3) 0.7892(4) 0.3343(3) 0.0487(17) Uani 1 1 d . . . . .
H39A H 0.6163 0.7383 0.3416 0.073 Uiso 1 1 calc R U . . .
H39B H 0.6032 0.8538 0.3345 0.073 Uiso 1 1 calc R U . . .
H39C H 0.5537 0.7782 0.2942 0.073 Uiso 1 1 calc R U . . .
C40 C 0.5422(3) 0.7851(4) 0.3852(2) 0.0338(14) Uani 1 1 d . . . . .
H40 H 0.5190 0.7206 0.3800 0.041 Uiso 1 1 calc R U . . .
C41 C 0.4875(3) 0.8646(5) 0.3737(3) 0.062(2) Uani 1 1 d . . . . .
H41A H 0.4614 0.8603 0.4060 0.093 Uiso 1 1 calc R U . . .
H41B H 0.4592 0.8535 0.3334 0.093 Uiso 1 1 calc R U . . .
H41C H 0.5074 0.9298 0.3746 0.093 Uiso 1 1 calc R U . . .
C42 C 0.6620(3) 0.5568(4) 0.7409(3) 0.0578(19) Uani 1 1 d . . . . .
H42A H 0.7032 0.5627 0.7708 0.087 Uiso 1 1 calc R U . . .
H42B H 0.6253 0.5600 0.7625 0.087 Uiso 1 1 calc R U . . .
H42C H 0.6586 0.6107 0.7111 0.087 Uiso 1 1 calc R U . . .
C43 C 0.6605(3) 0.4583(4) 0.7070(3) 0.0436(16) Uani 1 1 d . . . . .
H43 H 0.6608 0.4055 0.7384 0.052 Uiso 1 1 calc R U . . .
C44 C 0.5961(3) 0.4484(4) 0.6602(3) 0.0555(18) Uani 1 1 d . . . . .
H44A H 0.5952 0.3851 0.6390 0.083 Uiso 1 1 calc R U . . .
H44B H 0.5927 0.5016 0.6299 0.083 Uiso 1 1 calc R U . . .
H44C H 0.5593 0.4522 0.6816 0.083 Uiso 1 1 calc R U . . .
C45 C 0.7265(3) 0.3140(4) 0.6333(3) 0.0442(16) Uani 1 1 d . . . . .
H45 H 0.6946 0.3223 0.5936 0.053 Uiso 1 1 calc R U . . .
C46 C 0.7891(3) 0.2732(4) 0.6166(3) 0.063(2) Uani 1 1 d . . . . .
H46A H 0.8079 0.3221 0.5926 0.094 Uiso 1 1 calc R U . . .
H46B H 0.7789 0.2133 0.5921 0.094 Uiso 1 1 calc R U . . .
H46C H 0.8207 0.2580 0.6544 0.094 Uiso 1 1 calc R U . . .
C47 C 0.6970(4) 0.2354(4) 0.6706(3) 0.069(2) Uani 1 1 d . . . . .
H47A H 0.6566 0.2606 0.6811 0.104 Uiso 1 1 calc R U . . .
H47B H 0.7284 0.2202 0.7084 0.104 Uiso 1 1 calc R U . . .
H47C H 0.6874 0.1758 0.6457 0.104 Uiso 1 1 calc R U . . .
C48 C 0.8089(3) 0.4543(4) 0.7359(3) 0.0479(17) Uani 1 1 d . . . . .
H48 H 0.8027 0.5196 0.7545 0.057 Uiso 1 1 calc R U . . .
C49 C 0.8094(4) 0.3801(5) 0.7884(3) 0.077(2) Uani 1 1 d . . . . .
H49A H 0.7664 0.3791 0.8000 0.116 Uiso 1 1 calc R U . . .
H49B H 0.8427 0.3992 0.8242 0.116 Uiso 1 1 calc R U . . .
H49C H 0.8195 0.3146 0.7746 0.116 Uiso 1 1 calc R U . . .
C50 C 0.7712(5) 0.5286(6) 0.2142(4) 0.121(4) Uani 1 1 d . . . . .
H50A H 0.7906 0.5876 0.2357 0.182 Uiso 1 1 calc R U . . .
H50B H 0.7287 0.5452 0.1886 0.182 Uiso 1 1 calc R U . . .
H50C H 0.8002 0.5032 0.1880 0.182 Uiso 1 1 calc R U . . .
C51 C 0.7621(6) 0.4522(5) 0.2604(3) 0.123(4) Uani 1 1 d . . . . .
H51 H 0.7252 0.4841 0.2758 0.148 Uiso 1 1 calc R U . . .
C52 C 0.7300(4) 0.3661(7) 0.2381(4) 0.123(4) Uani 1 1 d . . . . .
H52A H 0.7243 0.3245 0.2728 0.184 Uiso 1 1 calc R U . . .
H52B H 0.7559 0.3310 0.2126 0.184 Uiso 1 1 calc R U . . .
H52C H 0.6870 0.3823 0.2132 0.184 Uiso 1 1 calc R U . . .
C53 C 0.8602(3) 0.3181(4) 0.4361(3) 0.0563(19) Uani 1 1 d . . . . .
H53A H 0.8410 0.3670 0.4598 0.085 Uiso 1 1 calc R U . . .
H53B H 0.9071 0.3305 0.4406 0.085 Uiso 1 1 calc R U . . .
H53C H 0.8533 0.2523 0.4515 0.085 Uiso 1 1 calc R U . . .
C54 C 0.8279(3) 0.3252(4) 0.3689(3) 0.0423(16) Uani 1 1 d . . . . .
H54 H 0.7813 0.3053 0.3666 0.051 Uiso 1 1 calc R U . . .
C55 C 0.8575(3) 0.2480(4) 0.3315(3) 0.072(2) Uani 1 1 d . . . . .
H55A H 0.8360 0.2522 0.2881 0.108 Uiso 1 1 calc R U . . .
H55B H 0.8508 0.1824 0.3473 0.108 Uiso 1 1 calc R U . . .
H55C H 0.9044 0.2603 0.3354 0.108 Uiso 1 1 calc R U . . .
C56 C 0.5640(3) 0.7531(4) 0.5862(3) 0.0493(17) Uani 1 1 d . . . . .
H56A H 0.5988 0.8013 0.5993 0.074 Uiso 1 1 calc R U . . .
H56B H 0.5829 0.6871 0.5884 0.074 Uiso 1 1 calc R U . . .
H56C H 0.5322 0.7571 0.6133 0.074 Uiso 1 1 calc R U . . .
C57 C 0.8756(3) 0.4596(5) 0.7195(3) 0.080(3) Uani 1 1 d . . . . .
H57A H 0.8750 0.5081 0.6867 0.121 Uiso 1 1 calc R U . . .
H57B H 0.8872 0.3951 0.7052 0.121 Uiso 1 1 calc R U . . .
H57C H 0.9079 0.4790 0.7558 0.121 Uiso 1 1 calc R U . . .
C58A C 0.9248(6) 0.6082(8) 0.3314(6) 0.064(2) Uani 0.576(8) 1 d D . P A 1
H58A H 0.8956 0.6567 0.3075 0.096 Uiso 0.576(8) 1 calc R U P A 1
H58B H 0.9691 0.6166 0.3235 0.096 Uiso 0.576(8) 1 calc R U P A 1
H58C H 0.9254 0.6177 0.3754 0.096 Uiso 0.576(8) 1 calc R U P A 1
C59A C 0.8985(6) 0.4973(9) 0.3110(7) 0.064(2) Uani 0.576(8) 1 d D . P A 1
H59A H 0.9004 0.4800 0.2675 0.077 Uiso 0.576(8) 1 calc R U P A 1
C60A C 0.9606(6) 0.4639(9) 0.3597(6) 0.064(2) Uani 0.576(8) 1 d D . P A 1
H60A H 0.9618 0.3921 0.3621 0.096 Uiso 0.576(8) 1 calc R U P A 1
H60B H 0.9581 0.4910 0.4002 0.096 Uiso 0.576(8) 1 calc R U P A 1
H60C H 1.0002 0.4879 0.3471 0.096 Uiso 0.576(8) 1 calc R U P A 1
C58B C 0.8979(9) 0.6046(12) 0.2943(9) 0.064(2) Uani 0.424(8) 1 d . . P A 2
H58D H 0.8717 0.6488 0.3146 0.096 Uiso 0.424(8) 1 calc R U P A 2
H58E H 0.8720 0.5834 0.2546 0.096 Uiso 0.424(8) 1 calc R U P A 2
H58F H 0.9371 0.6390 0.2874 0.096 Uiso 0.424(8) 1 calc R U P A 2
C59B C 0.9229(9) 0.4935(14) 0.3449(10) 0.064(2) Uani 0.424(8) 1 d . . P A 2
H59B H 0.9451 0.5096 0.3880 0.077 Uiso 0.424(8) 1 calc R U P A 2
C60B C 0.9630(8) 0.4355(11) 0.3103(8) 0.064(2) Uani 0.424(8) 1 d . . P A 2
H60D H 0.9793 0.3769 0.3341 0.096 Uiso 0.424(8) 1 calc R U P A 2
H60E H 0.9999 0.4752 0.3032 0.096 Uiso 0.424(8) 1 calc R U P A 2
H60F H 0.9363 0.4157 0.2707 0.096 Uiso 0.424(8) 1 calc R U P A 2
N1 N 0.6175(2) 0.4431(3) 0.34168(19) 0.0279(11) Uani 1 1 d . . . . .
N2 N 0.6641(2) 0.3363(3) 0.40659(19) 0.0275(11) Uani 1 1 d . . . . .
Si3 Si 0.88739(7) 0.84174(10) 0.53593(7) 0.0295(4) Uani 1 1 d . . . . .
Si4 Si 0.73521(8) 0.43899(11) 0.67160(7) 0.0336(4) Uani 1 1 d . . . . .
Si2 Si 0.59006(7) 0.78583(10) 0.46646(7) 0.0283(4) Uani 1 1 d . . . . .
Si1 Si 0.82503(9) 0.45422(11) 0.33581(8) 0.0435(5) Uani 1 1 d . . . . .
Ti1 Ti 0.71466(4) 0.56681(6) 0.44758(4) 0.0214(2) Uani 1 1 d . . . . .
Ti2 Ti 0.80068(4) 0.58050(6) 0.54595(4) 0.0240(2) Uani 1 1 d . . . . .
H2 H 0.836(2) 0.477(3) 0.5844(19) 0.030(13) Uiso 1 1 d . . . . .
H1 H 0.764(2) 0.489(3) 0.499(2) 0.051(16) Uiso 1 1 d . . . . .

loop_
_atom_site_aniso_label
_atom_site_aniso_U_11
_atom_site_aniso_U_22
_atom_site_aniso_U_33
_atom_site_aniso_U_23
_atom_site_aniso_U_13
_atom_site_aniso_U_12
C1 0.028(3) 0.022(3) 0.032(3) 0.003(2) 0.011(3) 0.004(2)
C2 0.022(3) 0.026(3) 0.022(3) 0.001(2) 0.003(2) -0.004(2)
C3 0.025(3) 0.031(3) 0.019(3) 0.006(2) 0.003(3) -0.007(2)
C4 0.019(3) 0.024(3) 0.023(3) 0.003(2) 0.004(2) 0.002(2)
C5 0.017(3) 0.025(3) 0.027(3) 0.005(2) 0.007(2) 0.001(2)
C6 0.022(3) 0.027(3) 0.029(3) -0.001(2) 0.010(3) 0.001(2)
C7 0.023(3) 0.026(3) 0.036(3) 0.003(2) 0.009(3) 0.004(2)
C8 0.017(3) 0.037(3) 0.025(3) 0.006(3) -0.003(2) -0.004(2)
C9 0.022(3) 0.027(3) 0.025(3) 0.006(2) 0.005(3) -0.003(2)
C10 0.034(3) 0.030(3) 0.035(3) 0.004(3) 0.000(3) 0.008(3)
C11 0.032(3) 0.026(3) 0.025(3) 0.003(2) 0.005(3) 0.001(2)
C12 0.055(4) 0.037(4) 0.067(5) -0.016(3) -0.001(4) -0.006(3)
C13 0.031(3) 0.028(3) 0.027(3) 0.001(2) 0.004(3) -0.001(2)
C14 0.058(4) 0.028(3) 0.052(4) -0.009(3) 0.012(4) -0.006(3)
C15 0.032(3) 0.019(3) 0.027(3) -0.001(2) 0.009(3) -0.005(2)
C16 0.022(3) 0.022(3) 0.024(3) -0.002(2) 0.007(2) 0.003(2)
C17 0.040(4) 0.028(3) 0.040(4) 0.006(3) 0.001(3) 0.000(3)
C18 0.039(4) 0.022(3) 0.033(3) -0.001(3) 0.008(3) 0.003(3)
C19 0.019(3) 0.022(3) 0.031(3) 0.001(2) 0.010(3) 0.004(2)
C20 0.037(4) 0.029(3) 0.036(4) -0.011(3) 0.001(3) -0.005(3)
C21 0.028(3) 0.019(3) 0.031(3) 0.001(2) 0.013(3) -0.002(2)
C22 0.040(4) 0.060(4) 0.081(5) 0.012(4) 0.020(4) -0.003(3)
C23 0.018(3) 0.024(3) 0.029(3) -0.008(2) 0.007(2) 0.000(2)
C24 0.030(3) 0.031(3) 0.049(4) 0.003(3) 0.005(3) -0.012(3)
C25 0.017(3) 0.020(3) 0.029(3) -0.002(2) 0.003(2) 0.002(2)
C26 0.055(4) 0.044(4) 0.039(4) 0.003(3) 0.014(3) -0.019(3)
C27 0.053(4) 0.056(4) 0.054(4) -0.004(3) -0.020(4) -0.022(3)
C28 0.065(5) 0.064(4) 0.036(4) 0.003(3) -0.003(4) -0.009(4)
C29 0.045(4) 0.039(3) 0.045(4) 0.002(3) 0.004(3) -0.013(3)
C30 0.055(5) 0.032(4) 0.088(5) 0.002(3) 0.018(4) -0.003(3)
C31 0.040(4) 0.025(3) 0.047(4) -0.003(3) 0.002(3) -0.005(3)
C32 0.053(5) 0.048(4) 0.073(5) -0.016(3) 0.021(4) -0.006(3)
C33 0.048(4) 0.031(3) 0.072(5) 0.001(3) 0.010(4) 0.004(3)
C34 0.023(3) 0.022(3) 0.057(4) 0.005(3) 0.005(3) 0.004(2)
C35 0.054(4) 0.025(3) 0.089(5) -0.010(3) 0.018(4) -0.004(3)
C37 0.029(3) 0.034(3) 0.039(4) -0.002(3) 0.004(3) -0.003(3)
C38 0.037(4) 0.055(4) 0.060(5) -0.008(3) 0.015(4) -0.011(3)
C39 0.060(5) 0.046(4) 0.037(4) 0.009(3) 0.002(4) 0.007(3)
C40 0.039(4) 0.030(3) 0.028(3) 0.003(3) -0.005(3) 0.008(3)
C41 0.044(4) 0.063(5) 0.072(5) 0.014(4) -0.007(4) 0.027(3)
C42 0.068(5) 0.071(5) 0.037(4) -0.005(3) 0.017(4) -0.004(4)
C43 0.052(4) 0.038(4) 0.041(4) 0.013(3) 0.010(3) -0.010(3)
C44 0.046(4) 0.066(5) 0.055(4) 0.007(3) 0.012(4) -0.014(3)
C45 0.056(4) 0.033(3) 0.044(4) 0.008(3) 0.012(4) 0.003(3)
C46 0.087(6) 0.033(4) 0.067(5) 0.003(3) 0.011(5) 0.007(4)
C47 0.096(6) 0.029(4) 0.087(6) 0.011(3) 0.027(5) -0.017(4)
C48 0.049(4) 0.055(4) 0.037(4) 0.014(3) 0.003(3) 0.003(3)
C49 0.078(6) 0.110(6) 0.038(4) 0.034(4) -0.003(4) 0.019(5)
C50 0.179(11) 0.110(8) 0.080(7) 0.041(6) 0.039(7) 0.032(7)
C51 0.284(14) 0.035(4) 0.040(5) -0.011(4) 0.006(7) -0.023(6)
C52 0.109(8) 0.155(10) 0.089(7) 0.028(7) -0.019(6) -0.010(7)
C53 0.050(4) 0.029(3) 0.092(6) 0.008(3) 0.019(4) 0.007(3)
C54 0.030(3) 0.032(3) 0.066(5) -0.004(3) 0.012(3) 0.004(3)
C55 0.059(5) 0.044(4) 0.114(6) -0.033(4) 0.020(5) 0.014(4)
C56 0.050(4) 0.062(4) 0.040(4) -0.001(3) 0.018(4) -0.003(3)
C57 0.049(5) 0.110(7) 0.072(6) 0.028(5) -0.014(4) -0.010(4)
C58A 0.058(5) 0.055(3) 0.089(7) -0.019(5) 0.039(5) -0.016(4)
C59A 0.058(5) 0.055(3) 0.089(7) -0.019(5) 0.039(5) -0.016(4)
C60A 0.058(5) 0.055(3) 0.089(7) -0.019(5) 0.039(5) -0.016(4)
C58B 0.058(5) 0.055(3) 0.089(7) -0.019(5) 0.039(5) -0.016(4)
C59B 0.058(5) 0.055(3) 0.089(7) -0.019(5) 0.039(5) -0.016(4)
C60B 0.058(5) 0.055(3) 0.089(7) -0.019(5) 0.039(5) -0.016(4)
N1 0.028(3) 0.023(2) 0.031(3) 0.001(2) 0.001(2) 0.003(2)
N2 0.028(3) 0.022(2) 0.032(3) -0.002(2) 0.004(2) -0.001(2)
Si3 0.0273(9) 0.0268(8) 0.0325(9) -0.0003(7) 0.0015(8) -0.0087(7)
Si4 0.0393(10) 0.0310(9) 0.0295(9) 0.0094(7) 0.0044(8) -0.0002(7)
Si2 0.0241(9) 0.0239(8) 0.0358(10) 0.0009(7) 0.0026(8) 0.0032(7)
Si1 0.0567(12) 0.0320(9) 0.0503(12) -0.0094(8) 0.0314(10) -0.0006(8)
Ti1 0.0205(5) 0.0185(5) 0.0247(5) 0.0012(4) 0.0031(4) 0.0004(4)
Ti2 0.0235(5) 0.0218(5) 0.0258(6) 0.0031(4) 0.0026(4) -0.0011(4)

loop_
_atom_type_symbol
_atom_type_description
_atom_type_scat_dispersion_real
_atom_type_scat_dispersion_imag
_atom_type_scat_source
C C 0.0033 0.0016 'International Tables Vol C Tables 4.2.6.8 and 6.1.1.4'
H H 0.0000 0.0000 'International Tables Vol C Tables 4.2.6.8 and 6.1.1.4'
N N 0.0061 0.0033 'International Tables Vol C Tables 4.2.6.8 and 6.1.1.4'
Si Si 0.0817 0.0704 'International Tables Vol C Tables 4.2.6.8 and 6.1.1.4'
Ti Ti 0.2776 0.4457 'International Tables Vol C Tables 4.2.6.8 and 6.1.1.4'

loop_
_geom_angle_atom_site_label_1
_geom_angle_atom_site_label_2
_geom_angle_atom_site_label_3
_geom_angle
N1 C1 N2 102.1(4)
N1 C1 Ti1 124.0(3)
N2 C1 Ti1 133.3(4)
C3 C2 C6 103.8(4)
C3 C2 Si1 125.2(4)
C6 C2 Si1 125.4(4)
C3 C2 Ti1 69.7(3)
C6 C2 Ti1 77.4(3)
Si1 C2 Ti1 137.6(2)
C4 C3 C2 111.6(4)
C4 C3 Ti1 73.1(3)
C2 C3 Ti1 75.3(3)
C4 C3 H3 124.2
C2 C3 H3 124.2
Ti1 C3 H3 118.9
C3 C4 C5 107.8(4)
C3 C4 Ti1 72.3(3)
C5 C4 Ti1 80.3(3)
C3 C4 H4 126.1
C5 C4 H4 126.1
Ti1 C4 H4 113.6
C4 C5 C6 106.3(4)
C4 C5 C9 143.6(4)
C6 C5 C9 109.8(4)
C4 C5 Ti2 124.6(3)
C6 C5 Ti2 76.0(3)
C9 C5 Ti2 70.3(3)
C4 C5 Ti1 66.0(3)
C6 C5 Ti1 73.1(3)
C9 C5 Ti1 130.0(3)
Ti2 C5 Ti1 62.05(11)
C7 C6 C5 106.7(4)
C7 C6 C2 143.2(5)
C5 C6 C2 110.0(4)
C7 C6 Ti2 68.9(3)
C5 C6 Ti2 69.5(3)
C2 C6 Ti2 127.8(3)
C7 C6 Ti1 126.2(3)
C5 C6 Ti1 73.8(3)
C2 C6 Ti1 68.8(3)
Ti2 C6 Ti1 61.07(12)
C8 C7 C6 107.9(4)
C8 C7 Ti2 71.8(3)
C6 C7 Ti2 76.7(3)
C8 C7 H7 126.1
C6 C7 H7 126.1
Ti2 C7 H7 117.4
C7 C8 C9 111.3(5)
C7 C8 Ti2 73.6(3)
C9 C8 Ti2 71.7(3)
C7 C8 H8 124.3
C9 C8 H8 124.3
Ti2 C8 H8 121.9
C8 C9 C5 104.0(4)
C8 C9 Si3 116.1(4)
C5 C9 Si3 130.1(4)
C8 C9 Ti2 72.4(3)
C5 C9 Ti2 73.9(3)
Si3 C9 Ti2 144.7(3)
N1 C10 H10A 109.5
N1 C10 H10B 109.5
H10A C10 H10B 109.5
N1 C10 H10C 109.5
H10A C10 H10C 109.5
H10B C10 H10C 109.5
C13 C11 C19 104.2(4)
C13 C11 Si4 123.5(4)
C19 C11 Si4 129.6(4)
C13 C11 Ti2 71.3(3)
C19 C11 Ti2 75.5(3)
Si4 C11 Ti2 131.5(3)
C20 C12 H12A 109.5
C20 C12 H12B 109.5
H12A C12 H12B 109.5
C20 C12 H12C 109.5
H12A C12 H12C 109.5
H12B C12 H12C 109.5
C15 C13 C11 110.8(5)
C15 C13 Ti2 73.8(3)
C11 C13 Ti2 72.8(3)
C15 C13 H13 124.6
C11 C13 H13 124.6
Ti2 C13 H13 120.4
C18 C14 H14A 109.5
C18 C14 H14B 109.5
H14A C14 H14B 109.5
C18 C14 H14C 109.5
H14A C14 H14C 109.5
H14B C14 H14C 109.5
C13 C15 C16 107.9(4)
C13 C15 Ti2 71.4(3)
C16 C15 Ti2 76.4(3)
C13 C15 H15 126.1
C16 C15 H15 126.1
Ti2 C15 H15 118.0
C19 C16 C15 106.4(4)
C19 C16 C25 110.6(4)
C15 C16 C25 142.3(4)
C19 C16 Ti1 79.5(3)
C15 C16 Ti1 126.4(3)
C25 C16 Ti1 68.3(3)
C19 C16 Ti2 71.8(3)
C15 C16 Ti2 68.9(3)
C25 C16 Ti2 129.6(3)
Ti1 C16 Ti2 62.69(12)
N2 C17 H17A 109.5
N2 C17 H17B 109.5
H17A C17 H17B 109.5
N2 C17 H17C 109.5
H17A C17 H17C 109.5
H17B C17 H17C 109.5
C20 C18 N2 107.3(4)
C20 C18 C14 129.9(5)
N2 C18 C14 122.8(5)
C16 C19 C21 106.4(4)
C16 C19 C11 110.5(4)
C21 C19 C11 143.0(4)
C16 C19 Ti2 74.2(3)
C21 C19 Ti2 124.8(3)
C11 C19 Ti2 69.4(3)
C16 C19 Ti1 67.6(3)
C21 C19 Ti1 68.6(3)
C11 C19 Ti1 128.9(3)
Ti2 C19 Ti1 60.88(11)
C18 C20 N1 105.8(5)
C18 C20 C12 131.8(5)
N1 C20 C12 122.4(5)
C23 C21 C19 108.3(4)
C23 C21 Ti1 68.9(3)
C19 C21 Ti1 78.6(3)
C23 C21 H21 125.8
C19 C21 H21 125.8
Ti1 C21 H21 118.4
C24 C22 H22A 109.5
C24 C22 H22B 109.5
H22A C22 H22B 109.5
C24 C22 H22C 109.5
H22A C22 H22C 109.5
H22B C22 H22C 109.5
C21 C23 C25 111.5(4)
C21 C23 Ti1 77.6(3)
C25 C23 Ti1 71.2(3)
C21 C23 H23 124.3
C25 C23 H23 124.3
Ti1 C23 H23 118.5
C26 C24 C22 108.3(5)
C26 C24 Si3 113.2(4)
C22 C24 Si3 113.7(4)
C26 C24 H24 107.1
C22 C24 H24 107.1
Si3 C24 H24 107.1
C23 C25 C16 102.8(4)
C23 C25 Si2 117.4(4)
C16 C25 Si2 125.8(3)
C23 C25 Ti1 72.6(3)
C16 C25 Ti1 76.1(3)
Si2 C25 Ti1 147.8(3)
C24 C26 H26A 109.5
C24 C26 H26B 109.5
H26A C26 H26B 109.5
C24 C26 H26C 109.5
H26A C26 H26C 109.5
H26B C26 H26C 109.5
C29 C27 H27A 109.5
C29 C27 H27B 109.5
H27A C27 H27B 109.5
C29 C27 H27C 109.5
H27A C27 H27C 109.5
H27B C27 H27C 109.5
C29 C28 H28A 109.5
C29 C28 H28B 109.5
H28A C28 H28B 109.5
C29 C28 H28C 109.5
H28A C28 H28C 109.5
H28B C28 H28C 109.5
C28 C29 C27 110.6(5)
C28 C29 Si3 116.6(4)
C27 C29 Si3 112.3(4)
C28 C29 H29 105.4
C27 C29 H29 105.4
Si3 C29 H29 105.4
C31 C30 H30A 109.5
C31 C30 H30B 109.5
H30A C30 H30B 109.5
C31 C30 H30C 109.5
H30A C30 H30C 109.5
H30B C30 H30C 109.5
C32 C31 C30 107.1(4)
C32 C31 Si3 115.1(4)
C30 C31 Si3 114.4(4)
C32 C31 H31 106.6
C30 C31 H31 106.6
Si3 C31 H31 106.6
C31 C32 H32A 109.5
C31 C32 H32B 109.5
H32A C32 H32B 109.5
C31 C32 H32C 109.5
H32A C32 H32C 109.5
H32B C32 H32C 109.5
C34 C33 H33A 109.5
C34 C33 H33B 109.5
H33A C33 H33B 109.5
C34 C33 H33C 109.5
H33A C33 H33C 109.5
H33B C33 H33C 109.5
C35 C34 C33 108.1(5)
C35 C34 Si2 114.2(4)
C33 C34 Si2 113.7(4)
C35 C34 H34 106.8
C33 C34 H34 106.8
Si2 C34 H34 106.8
C34 C35 H35A 109.5
C34 C35 H35B 109.5
H35A C35 H35B 109.5
C34 C35 H35C 109.5
H35A C35 H35C 109.5
H35B C35 H35C 109.5
C56 C37 C38 107.6(5)
C56 C37 Si2 112.0(4)
C38 C37 Si2 115.3(4)
C56 C37 H37 107.2
C38 C37 H37 107.2
Si2 C37 H37 107.2
C37 C38 H38A 109.5
C37 C38 H38B 109.5
H38A C38 H38B 109.5
C37 C38 H38C 109.5
H38A C38 H38C 109.5
H38B C38 H38C 109.5
C40 C39 H39A 109.5
C40 C39 H39B 109.5
H39A C39 H39B 109.5
C40 C39 H39C 109.5
H39A C39 H39C 109.5
H39B C39 H39C 109.5
C39 C40 C41 110.1(4)
C39 C40 Si2 116.0(4)
C41 C40 Si2 112.9(4)
C39 C40 H40 105.7
C41 C40 H40 105.7
Si2 C40 H40 105.7
C40 C41 H41A 109.5
C40 C41 H41B 109.5
H41A C41 H41B 109.5
C40 C41 H41C 109.5
H41A C41 H41C 109.5
H41B C41 H41C 109.5
C43 C42 H42A 109.5
C43 C42 H42B 109.5
H42A C42 H42B 109.5
C43 C42 H42C 109.5
H42A C42 H42C 109.5
H42B C42 H42C 109.5
C44 C43 C42 109.9(5)
C44 C43 Si4 113.0(4)
C42 C43 Si4 112.5(4)
C44 C43 H43 107.0
C42 C43 H43 107.0
Si4 C43 H43 107.0
C43 C44 H44A 109.5
C43 C44 H44B 109.5
H44A C44 H44B 109.5
C43 C44 H44C 109.5
H44A C44 H44C 109.5
H44B C44 H44C 109.5
C46 C45 C47 108.9(5)
C46 C45 Si4 115.0(4)
C47 C45 Si4 113.4(4)
C46 C45 H45 106.3
C47 C45 H45 106.3
Si4 C45 H45 106.3
C45 C46 H46A 109.5
C45 C46 H46B 109.5
H46A C46 H46B 109.5
C45 C46 H46C 109.5
H46A C46 H46C 109.5
H46B C46 H46C 109.5
C45 C47 H47A 109.5
C45 C47 H47B 109.5
H47A C47 H47B 109.5
C45 C47 H47C 109.5
H47A C47 H47C 109.5
H47B C47 H47C 109.5
C57 C48 C49 110.1(5)
C57 C48 Si4 118.4(5)
C49 C48 Si4 112.4(4)
C57 C48 H48 104.9
C49 C48 H48 104.9
Si4 C48 H48 104.9
C48 C49 H49A 109.5
C48 C49 H49B 109.5
H49A C49 H49B 109.5
C48 C49 H49C 109.5
H49A C49 H49C 109.5
H49B C49 H49C 109.5
C51 C50 H50A 109.5
C51 C50 H50B 109.5
H50A C50 H50B 109.5
C51 C50 H50C 109.5
H50A C50 H50C 109.5
H50B C50 H50C 109.5
C52 C51 C50 117.4(8)
C52 C51 Si1 121.5(6)
C50 C51 Si1 115.4(7)
C52 C51 H51 98.0
C50 C51 H51 98.0
Si1 C51 H51 98.0
C51 C52 H52A 109.5
C51 C52 H52B 109.5
H52A C52 H52B 109.5
C51 C52 H52C 109.5
H52A C52 H52C 109.5
H52B C52 H52C 109.5
C54 C53 H53A 109.5
C54 C53 H53B 109.5
H53A C53 H53B 109.5
C54 C53 H53C 109.5
H53A C53 H53C 109.5
H53B C53 H53C 109.5
C53 C54 C55 109.7(5)
C53 C54 Si1 114.4(4)
C55 C54 Si1 114.3(5)
C53 C54 H54 105.9
C55 C54 H54 105.9
Si1 C54 H54 105.9
C54 C55 H55A 109.5
C54 C55 H55B 109.5
H55A C55 H55B 109.5
C54 C55 H55C 109.5
H55A C55 H55C 109.5
H55B C55 H55C 109.5
C37 C56 H56A 109.5
C37 C56 H56B 109.5
H56A C56 H56B 109.5
C37 C56 H56C 109.5
H56A C56 H56C 109.5
H56B C56 H56C 109.5
C48 C57 H57A 109.5
C48 C57 H57B 109.5
H57A C57 H57B 109.5
C48 C57 H57C 109.5
H57A C57 H57C 109.5
H57B C57 H57C 109.5
C59A C58A H58A 109.5
C59A C58A H58B 109.5
H58A C58A H58B 109.5
C59A C58A H58C 109.5
H58A C58A H58C 109.5
H58B C58A H58C 109.5
C60A C59A C58A 83.8(9)
C60A C59A Si1 109.0(9)
C58A C59A Si1 117.9(9)
C60A C59A H59A 114.1
C58A C59A H59A 114.1
Si1 C59A H59A 114.1
C59A C60A H60A 109.5
C59A C60A H60B 109.5
H60A C60A H60B 109.5
C59A C60A H60C 109.5
H60A C60A H60C 109.5
H60B C60A H60C 109.5
C59B C58B H58D 109.5
C59B C58B H58E 109.5
H58D C58B H58E 109.5
C59B C58B H58F 109.5
H58D C58B H58F 109.5
H58E C58B H58F 109.5
C60B C59B C58B 104.0(16)
C60B C59B Si1 117.3(13)
C58B C59B Si1 89.8(10)
C60B C59B H59B 114.2
C58B C59B H59B 114.2
Si1 C59B H59B 114.2
C59B C60B H60D 109.5
C59B C60B H60E 109.5
H60D C60B H60E 109.5
C59B C60B H60F 109.5
H60D C60B H60F 109.5
H60E C60B H60F 109.5
C1 N1 C20 112.7(4)
C1 N1 C10 123.5(4)
C20 N1 C10 123.7(4)
C1 N2 C18 112.0(4)
C1 N2 C17 125.3(4)
C18 N2 C17 122.6(4)
C9 Si3 C24 105.2(2)
C9 Si3 C29 107.8(2)
C24 Si3 C29 107.2(3)
C9 Si3 C31 114.9(2)
C24 Si3 C31 107.0(2)
C29 Si3 C31 114.0(3)
C11 Si4 C48 109.8(2)
C11 Si4 C43 104.6(2)
C48 Si4 C43 106.7(3)
C11 Si4 C45 112.4(2)
C48 Si4 C45 115.4(3)
C43 Si4 C45 107.2(3)
C25 Si2 C40 110.4(2)
C25 Si2 C37 104.8(2)
C40 Si2 C37 107.8(2)
C25 Si2 C34 112.3(2)
C40 Si2 C34 114.0(2)
C37 Si2 C34 107.0(2)
C59A Si1 C2 109.0(5)
C59A Si1 C54 116.7(4)
C2 Si1 C54 113.6(2)
C59A Si1 C51 102.5(5)
C2 Si1 C51 107.4(3)
C54 Si1 C51 106.7(3)
C2 Si1 C59B 99.7(6)
C54 Si1 C59B 104.1(6)
C51 Si1 C59B 125.5(7)
C1 Ti1 C25 113.53(17)
C1 Ti1 C23 79.58(17)
C25 Ti1 C23 36.14(15)
C1 Ti1 C3 95.34(18)
C25 Ti1 C3 112.60(17)
C23 Ti1 C3 130.42(18)
C1 Ti1 C4 128.64(18)
C25 Ti1 C4 87.91(17)
C23 Ti1 C4 119.76(17)
C3 Ti1 C4 34.56(15)
C1 Ti1 C2 86.28(17)
C25 Ti1 C2 145.95(16)
C23 Ti1 C2 158.68(17)
C3 Ti1 C2 34.97(15)
C4 Ti1 C2 58.68(16)
C1 Ti1 C16 131.85(18)
C25 Ti1 C16 35.65(15)
C23 Ti1 C16 56.81(16)
C3 Ti1 C16 127.35(17)
C4 Ti1 C16 93.16(16)
C2 Ti1 C16 141.17(16)
C1 Ti1 C21 76.82(17)
C25 Ti1 C21 58.71(16)
C23 Ti1 C21 33.56(15)
C3 Ti1 C21 162.69(17)
C4 Ti1 C21 145.76(17)
C2 Ti1 C21 155.28(16)
C16 Ti1 C21 55.79(16)
C1 Ti1 C6 113.70(17)
C25 Ti1 C6 132.09(16)
C23 Ti1 C6 166.08(17)
C3 Ti1 C6 55.22(17)
C4 Ti1 C6 55.97(16)
C2 Ti1 C6 33.87(15)
C16 Ti1 C6 109.31(17)
C21 Ti1 C6 142.06(17)
C1 Ti1 C5 143.22(17)
C25 Ti1 C5 99.51(16)
C23 Ti1 C5 135.47(16)
C3 Ti1 C5 55.56(16)
C4 Ti1 C5 33.68(14)
C2 Ti1 C5 56.94(15)
C16 Ti1 C5 84.62(16)
C21 Ti1 C5 137.24(17)
C6 Ti1 C5 33.05(14)
C1 Ti1 Ti2 132.50(13)
C25 Ti1 Ti2 94.16(12)
C23 Ti1 Ti2 110.07(13)
C3 Ti1 Ti2 109.10(13)
C4 Ti1 Ti2 88.05(12)
C2 Ti1 Ti2 91.24(12)
C16 Ti1 Ti2 59.15(12)
C21 Ti1 Ti2 87.18(12)
C6 Ti1 Ti2 58.27(12)
C5 Ti1 Ti2 55.95(11)
C1 Ti1 C19 106.42(17)
C25 Ti1 C19 57.50(16)
C23 Ti1 C19 54.95(16)
C3 Ti1 C19 158.20(16)
C4 Ti1 C19 123.89(16)
C2 Ti1 C19 145.69(16)
C16 Ti1 C19 32.85(14)
C21 Ti1 C19 32.79(15)
C6 Ti1 C19 114.63(16)
C5 Ti1 C19 104.73(16)
Ti2 Ti1 C19 56.47(11)
C1 Ti1 H1 90.6(16)
C25 Ti1 H1 120.4(15)
C23 Ti1 H1 110.9(16)
C3 Ti1 H1 118.5(16)
C4 Ti1 H1 118.9(16)
C2 Ti1 H1 84.9(16)
C16 Ti1 H1 87.3(15)
C21 Ti1 H1 77.5(16)
C6 Ti1 H1 66.5(16)
C5 Ti1 H1 86.0(16)
Ti2 Ti1 H1 42.0(15)
C19 Ti1 H1 63.7(16)
C13 Ti2 C9 105.09(18)
C13 Ti2 C8 118.65(19)
C9 Ti2 C8 35.88(16)
C13 Ti2 C11 35.85(16)
C9 Ti2 C11 140.44(17)
C8 Ti2 C11 147.43(18)
C13 Ti2 C15 34.76(16)
C9 Ti2 C15 83.44(17)
C8 Ti2 C15 112.89(18)
C11 Ti2 C15 59.58(17)
C13 Ti2 C7 151.04(18)
C9 Ti2 C7 59.84(17)
C8 Ti2 C7 34.55(16)
C11 Ti2 C7 155.00(17)
C15 Ti2 C7 143.28(17)
C13 Ti2 C5 125.51(17)
C9 Ti2 C5 35.84(16)
C8 Ti2 C5 57.67(17)
C11 Ti2 C5 146.14(17)
C15 Ti2 C5 92.42(17)
C7 Ti2 C5 58.07(16)
C13 Ti2 C19 57.05(17)
C9 Ti2 C19 133.23(17)
C8 Ti2 C19 168.94(16)
C11 Ti2 C19 35.09(16)
C15 Ti2 C19 57.27(16)
C7 Ti2 C19 151.62(17)
C5 Ti2 C19 115.11(17)
C13 Ti2 C16 57.23(17)
C9 Ti2 C16 99.27(17)
C8 Ti2 C16 135.08(16)
C11 Ti2 C16 58.67(16)
C15 Ti2 C16 34.67(15)
C7 Ti2 C16 143.99(17)
C5 Ti2 C16 87.50(16)
C19 Ti2 C16 33.95(14)
C13 Ti2 C6 160.01(17)
C9 Ti2 C6 58.98(17)
C8 Ti2 C6 56.72(17)
C11 Ti2 C6 155.25(18)
C15 Ti2 C6 125.96(17)
C7 Ti2 C6 34.38(16)
C5 Ti2 C6 34.52(15)
C19 Ti2 C6 123.16(17)
C16 Ti2 C6 110.49(17)
C13 Ti2 Ti1 113.99(14)
C9 Ti2 Ti1 96.77(13)
C8 Ti2 Ti1 115.18(13)
C11 Ti2 Ti1 97.04(13)
C15 Ti2 Ti1 90.47(13)
C7 Ti2 Ti1 93.23(13)
C5 Ti2 Ti1 62.01(12)
C19 Ti2 Ti1 62.65(12)
C16 Ti2 Ti1 58.16(12)
C6 Ti2 Ti1 60.66(12)
C13 Ti2 H2 93.3(14)
C9 Ti2 H2 125.8(14)
C8 Ti2 H2 90.6(14)
C11 Ti2 H2 75.5(14)
C15 Ti2 H2 128.1(14)
C7 Ti2 H2 79.6(14)
C5 Ti2 H2 137.5(14)
C19 Ti2 H2 99.7(14)
C16 Ti2 H2 132.4(14)
C6 Ti2 H2 105.8(14)
Ti1 Ti2 H2 121.5(14)
C13 Ti2 H1 122.4(16)
C9 Ti2 H1 125.9(16)
C8 Ti2 H1 118.4(16)
C11 Ti2 H1 88.1(16)
C15 Ti2 H1 121.3(17)
C7 Ti2 H1 84.0(16)
C5 Ti2 H1 91.9(16)
C19 Ti2 H1 68.2(16)
C16 Ti2 H1 87.2(16)
C6 Ti2 H1 68.4(16)
Ti1 Ti2 H1 43.0(16)
H2 Ti2 H1 79(2)

loop_
_geom_bond_atom_site_label_1
_geom_bond_atom_site_label_2
_geom_bond_distance
C1 N1 1.372(6)
C1 N2 1.380(6)
C1 Ti1 2.281(5)
C2 C3 1.433(6)
C2 C6 1.446(6)
C2 Si1 1.866(5)
C2 Ti1 2.419(5)
C3 C4 1.396(6)
C3 Ti1 2.345(5)
C3 H3 0.9500
C4 C5 1.430(6)
C4 Ti1 2.355(5)
C4 H4 0.9500
C5 C6 1.443(6)
C5 C9 1.454(6)
C5 Ti2 2.385(5)
C5 Ti1 2.542(5)
C6 C7 1.434(7)
C6 Ti2 2.471(5)
C6 Ti1 2.532(5)
C7 C8 1.401(6)
C7 Ti2 2.370(5)
C7 H7 0.9500
C8 C9 1.443(6)
C8 Ti2 2.346(5)
C8 H8 0.9500
C9 Si3 1.879(5)
C9 Ti2 2.337(5)
C10 N1 1.443(6)
C10 H10A 0.9800
C10 H10B 0.9800
C10 H10C 0.9800
C11 C13 1.439(7)
C11 C19 1.441(6)
C11 Si4 1.867(5)
C11 Ti2 2.347(5)
C12 C20 1.482(7)
C12 H12A 0.9800
C12 H12B 0.9800
C12 H12C 0.9800
C13 C15 1.400(6)
C13 Ti2 2.327(5)
C13 H13 0.9500
C14 C18 1.493(6)
C14 H14A 0.9800
C14 H14B 0.9800
C14 H14C 0.9800
C15 C16 1.438(6)
C15 Ti2 2.358(5)
C15 H15 0.9500
C16 C19 1.426(6)
C16 C25 1.460(6)
C16 Ti1 2.431(5)
C16 Ti2 2.457(5)
C17 N2 1.442(6)
C17 H17A 0.9800
C17 H17B 0.9800
C17 H17C 0.9800
C18 C20 1.345(7)
C18 N2 1.388(6)
C19 C21 1.428(7)
C19 Ti2 2.426(5)
C19 Ti1 2.585(5)
C20 N1 1.397(6)
C21 C23 1.390(6)
C21 Ti1 2.455(5)
C21 H21 0.9500
C22 C24 1.537(7)
C22 H22A 0.9800
C22 H22B 0.9800
C22 H22C 0.9800
C23 C25 1.449(6)
C23 Ti1 2.345(5)
C23 H23 0.9500
C24 C26 1.527(7)
C24 Si3 1.882(6)
C24 H24 1.0000
C25 Si2 1.868(5)
C25 Ti1 2.327(5)
C26 H26A 0.9800
C26 H26B 0.9800
C26 H26C 0.9800
C27 C29 1.555(7)
C27 H27A 0.9800
C27 H27B 0.9800
C27 H27C 0.9800
C28 C29 1.531(7)
C28 H28A 0.9800
C28 H28B 0.9800
C28 H28C 0.9800
C29 Si3 1.884(6)
C29 H29 1.0000
C30 C31 1.540(7)
C30 H30A 0.9800
C30 H30B 0.9800
C30 H30C 0.9800
C31 C32 1.537(7)
C31 Si3 1.905(5)
C31 H31 1.0000
C32 H32A 0.9800
C32 H32B 0.9800
C32 H32C 0.9800
C33 C34 1.542(7)
C33 H33A 0.9800
C33 H33B 0.9800
C33 H33C 0.9800
C34 C35 1.537(7)
C34 Si2 1.900(5)
C34 H34 1.0000
C35 H35A 0.9800
C35 H35B 0.9800
C35 H35C 0.9800
C37 C56 1.528(7)
C37 C38 1.543(7)
C37 Si2 1.892(5)
C37 H37 1.0000
C38 H38A 0.9800
C38 H38B 0.9800
C38 H38C 0.9800
C39 C40 1.533(7)
C39 H39A 0.9800
C39 H39B 0.9800
C39 H39C 0.9800
C40 C41 1.557(7)
C40 Si2 1.878(5)
C40 H40 1.0000
C41 H41A 0.9800
C41 H41B 0.9800
C41 H41C 0.9800
C42 C43 1.536(7)
C42 H42A 0.9800
C42 H42B 0.9800
C42 H42C 0.9800
C43 C44 1.533(8)
C43 Si4 1.895(6)
C43 H43 1.0000
C44 H44A 0.9800
C44 H44B 0.9800
C44 H44C 0.9800
C45 C46 1.531(8)
C45 C47 1.550(8)
C45 Si4 1.895(6)
C45 H45 1.0000
C46 H46A 0.9800
C46 H46B 0.9800
C46 H46C 0.9800
C47 H47A 0.9800
C47 H47B 0.9800
C47 H47C 0.9800
C48 C57 1.508(8)
C48 C49 1.539(7)
C48 Si4 1.891(6)
C48 H48 1.0000
C49 H49A 0.9800
C49 H49B 0.9800
C49 H49C 0.9800
C50 C51 1.498(9)
C50 H50A 0.9800
C50 H50B 0.9800
C50 H50C 0.9800
C51 C52 1.392(10)
C51 Si1 1.911(9)
C51 H51 1.0000
C52 H52A 0.9800
C52 H52B 0.9800
C52 H52C 0.9800
C53 C54 1.511(8)
C53 H53A 0.9800
C53 H53B 0.9800
C53 H53C 0.9800
C54 C55 1.540(7)
C54 Si1 1.901(6)
C54 H54 1.0000
C55 H55A 0.9800
C55 H55B 0.9800
C55 H55C 0.9800
C56 H56A 0.9800
C56 H56B 0.9800
C56 H56C 0.9800
C57 H57A 0.9800
C57 H57B 0.9800
C57 H57C 0.9800
C58A C59A 1.641(18)
C58A H58A 0.9800
C58A H58B 0.9800
C58A H58C 0.9800
C59A C60A 1.581(14)
C59A Si1 1.823(13)
C59A H59A 1.0000
C60A H60A 0.9800
C60A H60B 0.9800
C60A H60C 0.9800
C58B C59B 1.89(3)
C58B H58D 0.9800
C58B H58E 0.9800
C58B H58F 0.9800
C59B C60B 1.47(2)
C59B Si1 2.082(18)
C59B H59B 1.0000
C60B H60D 0.9800
C60B H60E 0.9800
C60B H60F 0.9800
Ti1 Ti2 2.5427(13)
Ti1 H1 1.74(5)
Ti2 H2 1.73(4)
Ti2 H1 1.71(5)

loop_
_geom_torsion_atom_site_label_1
_geom_torsion_atom_site_label_2
_geom_torsion_atom_site_label_3
_geom_torsion_atom_site_label_4
_geom_torsion
C6 C2 C3 C4 -5.9(5)
Si1 C2 C3 C4 -160.6(4)
Ti1 C2 C3 C4 64.8(4)
C6 C2 C3 Ti1 -70.7(3)
Si1 C2 C3 Ti1 134.7(4)
C2 C3 C4 C5 7.2(6)
Ti1 C3 C4 C5 73.3(3)
C2 C3 C4 Ti1 -66.1(4)
C3 C4 C5 C6 -5.2(5)
Ti1 C4 C5 C6 62.5(3)
C3 C4 C5 C9 166.6(6)
Ti1 C4 C5 C9 -125.6(7)
C3 C4 C5 Ti2 -89.3(5)
Ti1 C4 C5 Ti2 -21.5(3)
C3 C4 C5 Ti1 -67.8(3)
C4 C5 C6 C7 178.4(4)
C9 C5 C6 C7 3.5(5)
Ti2 C5 C6 C7 -59.2(3)
Ti1 C5 C6 C7 -123.7(4)
C4 C5 C6 C2 1.6(5)
C9 C5 C6 C2 -173.2(4)
Ti2 C5 C6 C2 124.1(4)
Ti1 C5 C6 C2 59.5(3)
C4 C5 C6 Ti2 -122.5(3)
C9 C5 C6 Ti2 62.7(3)
Ti1 C5 C6 Ti2 -64.58(9)
C4 C5 C6 Ti1 -57.9(3)
C9 C5 C6 Ti1 127.2(4)
Ti2 C5 C6 Ti1 64.58(9)
C3 C2 C6 C7 -172.3(6)
Si1 C2 C6 C7 -17.7(9)
Ti1 C2 C6 C7 122.6(7)
C3 C2 C6 C5 2.5(5)
Si1 C2 C6 C5 157.1(4)
Ti1 C2 C6 C5 -62.6(3)
C3 C2 C6 Ti2 81.5(5)
Si1 C2 C6 Ti2 -123.9(4)
Ti1 C2 C6 Ti2 16.4(3)
C3 C2 C6 Ti1 65.1(3)
Si1 C2 C6 Ti1 -140.3(4)
C5 C6 C7 C8 -6.1(5)
C2 C6 C7 C8 168.8(6)
Ti2 C6 C7 C8 -65.6(3)
Ti1 C6 C7 C8 -88.0(5)
C5 C6 C7 Ti2 59.5(3)
C2 C6 C7 Ti2 -125.6(7)
Ti1 C6 C7 Ti2 -22.4(3)
C6 C7 C8 C9 6.6(6)
Ti2 C7 C8 C9 -62.3(4)
C6 C7 C8 Ti2 68.9(3)
C7 C8 C9 C5 -4.3(6)
Ti2 C8 C9 C5 -67.7(3)
C7 C8 C9 Si3 -153.7(4)
Ti2 C8 C9 Si3 142.9(3)
C7 C8 C9 Ti2 63.4(4)
C4 C5 C9 C8 -171.3(6)
C6 C5 C9 C8 0.4(5)
Ti2 C5 C9 C8 66.7(3)
Ti1 C5 C9 C8 84.6(5)
C4 C5 C9 Si3 -28.1(10)
C6 C5 C9 Si3 143.6(4)
Ti2 C5 C9 Si3 -150.1(4)
Ti1 C5 C9 Si3 -132.2(4)
C4 C5 C9 Ti2 122.0(7)
C6 C5 C9 Ti2 -66.3(3)
Ti1 C5 C9 Ti2 17.9(3)
C19 C11 C13 C15 -4.4(6)
Si4 C11 C13 C15 -167.5(4)
Ti2 C11 C13 C15 64.6(4)
C19 C11 C13 Ti2 -69.0(3)
Si4 C11 C13 Ti2 128.0(4)
C11 C13 C15 C16 4.4(6)
Ti2 C13 C15 C16 68.4(3)
C11 C13 C15 Ti2 -63.9(4)
C13 C15 C16 C19 -2.5(5)
Ti2 C15 C16 C19 62.5(3)
C13 C15 C16 C25 166.9(6)
Ti2 C15 C16 C25 -128.1(7)
C13 C15 C16 Ti1 -91.5(5)
Ti2 C15 C16 Ti1 -26.5(3)
C13 C15 C16 Ti2 -65.0(3)
C15 C16 C19 C21 177.2(4)
C25 C16 C19 C21 4.1(5)
Ti1 C16 C19 C21 -57.8(3)
Ti2 C16 C19 C21 -122.3(4)
C15 C16 C19 C11 -0.2(5)
C25 C16 C19 C11 -173.3(4)
Ti1 C16 C19 C11 124.8(4)
Ti2 C16 C19 C11 60.3(3)
C15 C16 C19 Ti2 -60.5(3)
C25 C16 C19 Ti2 126.4(4)
Ti1 C16 C19 Ti2 64.50(10)
C15 C16 C19 Ti1 -125.0(4)
C25 C16 C19 Ti1 61.8(3)
Ti2 C16 C19 Ti1 -64.50(10)
C13 C11 C19 C16 2.8(5)
Si4 C11 C19 C16 164.4(4)
Ti2 C11 C19 C16 -63.2(3)
C13 C11 C19 C21 -173.1(6)
Si4 C11 C19 C21 -11.5(10)
Ti2 C11 C19 C21 120.9(7)
C13 C11 C19 Ti2 66.0(3)
Si4 C11 C19 Ti2 -132.4(4)
C13 C11 C19 Ti1 80.0(5)
Si4 C11 C19 Ti1 -118.4(4)
Ti2 C11 C19 Ti1 14.0(3)
N2 C18 C20 N1 -1.3(6)
C14 C18 C20 N1 179.5(5)
N2 C18 C20 C12 179.6(6)
C14 C18 C20 C12 0.4(11)
C16 C19 C21 C23 -5.8(5)
C11 C19 C21 C23 170.1(6)
Ti2 C19 C21 C23 -87.7(5)
Ti1 C19 C21 C23 -63.0(3)
C16 C19 C21 Ti1 57.2(3)
C11 C19 C21 Ti1 -126.9(7)
Ti2 C19 C21 Ti1 -24.7(3)
C19 C21 C23 C25 5.6(6)
Ti1 C21 C23 C25 -63.8(3)
C19 C21 C23 Ti1 69.5(3)
C21 C23 C25 C16 -3.0(5)
Ti1 C23 C25 C16 -70.7(3)
C21 C23 C25 Si2 -145.4(4)
Ti1 C23 C25 Si2 146.8(3)
C21 C23 C25 Ti1 67.8(4)
C19 C16 C25 C23 -0.8(5)
C15 C16 C25 C23 -169.9(6)
Ti1 C16 C25 C23 68.2(3)
Ti2 C16 C25 C23 82.3(5)
C19 C16 C25 Si2 137.4(4)
C15 C16 C25 Si2 -31.7(9)
Ti1 C16 C25 Si2 -153.6(4)
Ti2 C16 C25 Si2 -139.5(3)
C19 C16 C25 Ti1 -69.0(3)
C15 C16 C25 Ti1 121.9(7)
Ti2 C16 C25 Ti1 14.1(3)
N2 C1 N1 C20 0.0(5)
Ti1 C1 N1 C20 -171.7(4)
N2 C1 N1 C10 177.6(4)
Ti1 C1 N1 C10 5.9(6)
C18 C20 N1 C1 0.9(6)
C12 C20 N1 C1 -179.9(5)
C18 C20 N1 C10 -176.8(5)
C12 C20 N1 C10 2.5(8)
N1 C1 N2 C18 -0.8(5)
Ti1 C1 N2 C18 169.7(4)
N1 C1 N2 C17 -176.9(4)
Ti1 C1 N2 C17 -6.4(7)
C20 C18 N2 C1 1.4(6)
C14 C18 N2 C1 -179.3(5)
C20 C18 N2 C17 177.6(5)
C14 C18 N2 C17 -3.1(8)
C8 C9 Si3 C24 80.2(4)
C5 C9 Si3 C24 -59.6(5)
Ti2 C9 Si3 C24 176.4(4)
C8 C9 Si3 C29 -34.0(5)
C5 C9 Si3 C29 -173.8(5)
Ti2 C9 Si3 C29 62.2(5)
C8 C9 Si3 C31 -162.3(4)
C5 C9 Si3 C31 57.9(5)
Ti2 C9 Si3 C31 -66.1(5)
C26 C24 Si3 C9 56.6(4)
C22 C24 Si3 C9 -67.5(4)
C26 C24 Si3 C29 171.3(4)
C22 C24 Si3 C29 47.1(5)
C26 C24 Si3 C31 -66.1(4)
C22 C24 Si3 C31 169.8(4)
C28 C29 Si3 C9 -57.8(5)
C27 C29 Si3 C9 173.1(4)
C28 C29 Si3 C24 -170.7(4)
C27 C29 Si3 C24 60.2(5)
C28 C29 Si3 C31 71.1(5)
C27 C29 Si3 C31 -58.0(5)
C13 C11 Si4 C48 -26.7(5)
C19 C11 Si4 C48 174.9(5)
Ti2 C11 Si4 C48 67.6(4)
C13 C11 Si4 C43 87.4(5)
C19 C11 Si4 C43 -71.0(5)
Ti2 C11 Si4 C43 -178.3(3)
C13 C11 Si4 C45 -156.6(4)
C19 C11 Si4 C45 44.9(5)
Ti2 C11 Si4 C45 -62.4(4)
C57 C48 Si4 C11 -57.2(5)
C49 C48 Si4 C11 172.7(5)
C57 C48 Si4 C43 -170.0(5)
C49 C48 Si4 C43 59.9(5)
C57 C48 Si4 C45 71.1(5)
C49 C48 Si4 C45 -59.0(6)
C44 C43 Si4 C11 63.5(4)
C42 C43 Si4 C11 -61.6(5)
C44 C43 Si4 C48 179.9(4)
C42 C43 Si4 C48 54.7(5)
C44 C43 Si4 C45 -56.0(4)
C42 C43 Si4 C45 178.8(4)
C46 C45 Si4 C11 80.7(5)
C47 C45 Si4 C11 -153.1(4)
C46 C45 Si4 C48 -46.3(5)
C47 C45 Si4 C48 79.9(5)
C46 C45 Si4 C43 -164.9(4)
C47 C45 Si4 C43 -38.7(5)
C23 C25 Si2 C40 -55.5(5)
C16 C25 Si2 C40 171.6(4)
Ti1 C25 Si2 C40 45.7(5)
C23 C25 Si2 C37 60.3(4)
C16 C25 Si2 C37 -72.6(4)
Ti1 C25 Si2 C37 161.5(4)
C23 C25 Si2 C34 176.2(4)
C16 C25 Si2 C34 43.3(5)
Ti1 C25 Si2 C34 -82.7(5)
C39 C40 Si2 C25 -63.6(4)
C41 C40 Si2 C25 168.0(4)
C39 C40 Si2 C37 -177.6(4)
C41 C40 Si2 C37 54.1(5)
C39 C40 Si2 C34 63.8(4)
C41 C40 Si2 C34 -64.6(5)
C56 C37 Si2 C25 50.5(4)
C38 C37 Si2 C25 -73.0(4)
C56 C37 Si2 C40 168.1(4)
C38 C37 Si2 C40 44.6(5)
C56 C37 Si2 C34 -68.9(4)
C38 C37 Si2 C34 167.6(4)
C60A C59A Si1 C2 89.1(9)
C58A C59A Si1 C2 -4.1(12)
C60A C59A Si1 C54 -41.2(11)
C58A C59A Si1 C54 -134.4(9)
C60A C59A Si1 C51 -157.4(8)
C58A C59A Si1 C51 109.5(10)
C60A C59A Si1 C59B 20.0(17)
C58A C59A Si1 C59B -73(2)
C3 C2 Si1 C59A 86.0(6)
C6 C2 Si1 C59A -63.3(6)
Ti1 C2 Si1 C59A -175.7(5)
C3 C2 Si1 C54 -142.0(4)
C6 C2 Si1 C54 68.6(5)
Ti1 C2 Si1 C54 -43.7(5)
C3 C2 Si1 C51 -24.3(5)
C6 C2 Si1 C51 -173.6(5)
Ti1 C2 Si1 C51 74.0(5)
C3 C2 Si1 C59B 107.8(7)
C6 C2 Si1 C59B -41.5(7)
Ti1 C2 Si1 C59B -153.9(7)
